data_4131594
loop_
_publ_author_name
'Champsaur, Anouck M.'
'M\'ezi\`ere, C\'ecile'
'Allain, Magali'
'Paley, Daniel W.'
'Steigerwald, Michael L.'
'Nuckolls, Colin'
'Batail, Patrick'

_publ_section_title
;
 Weaving Nanoscale Cloth through Electrostatic Templating.
;
_journal_issue 34
_journal_name_full 'Journal of the American Chemical Society'
_journal_page_first 11718
_journal_page_last 11721
_journal_paper_doi 10.1021/jacs.7b07279
_journal_volume 139
_journal_year 2017
_chemical_formula_moiety '2(C32 H64 Co6 N2 P4 Se8), Mo6 O19'
_chemical_formula_sum 'C64 H128 Co12 Mo6 N4 O19 P8 Se16'
_chemical_formula_weight 4051.62
_space_group_crystal_system tetragonal
_space_group_IT_number 130
_space_group_name_Hall '-P 4a 2ac'
_space_group_name_H-M_alt 'P 4/n c c :2'
_atom_sites_solution_hydrogens geom
_audit_creation_date 2017-05-04
_audit_creation_method
;
Olex2 1.2
(compiled 2017.03.28 svn.r3405 for OlexSys, GUI svn.r5335)
;
_cell_angle_alpha 90
_cell_angle_beta 90
_cell_angle_gamma 90
_cell_formula_units_Z 4
_cell_length_a 21.4506(17)
_cell_length_b 21.4506(17)
_cell_length_c 28.554(3)
_cell_measurement_reflns_used 860
_cell_measurement_temperature 100.01(10)
_cell_measurement_theta_max 71.2380
_cell_measurement_theta_min 4.1050
_cell_volume 13139(2)
_computing_cell_refinement 'CrysAlisPro 1.171.38.41 (Rigaku OD, 2015)'
_computing_data_collection 'CrysAlisPro 1.171.38.41 (Rigaku OD, 2015)'
_computing_data_reduction 'CrysAlisPro 1.171.38.41 (Rigaku OD, 2015)'
_computing_molecular_graphics 'Olex2 (Dolomanov et al., 2009)'
_computing_publication_material 'Olex2 (Dolomanov et al., 2009)'
_computing_structure_refinement 'SHELXL-2016/6 (Sheldrick, 2016)'
_diffrn_ambient_environment N~2~
_diffrn_ambient_temperature 100.01(10)
_diffrn_detector 'CCD plate'
_diffrn_detector_area_resol_mean 5.1990
_diffrn_detector_type AtlasS2
_diffrn_measured_fraction_theta_full 1.000
_diffrn_measured_fraction_theta_max 1.000
_diffrn_measurement_details
;
List of Runs (angles in degrees, time in seconds):

  # Type    Start    End  Width  t~exp~   \w     \q     \k     \f   Frames
--------------------------------------------------------------------------
  1  \w    -79.00 -43.00   1.00   50.00    --  -42.99 -38.00 -60.00   36
  2  \w    -28.00  62.00   1.00   50.00    --   42.99 -38.00  90.00   90
  3  \w    101.00 157.00   1.00  220.00    --  111.00  77.00-150.00   56
  4  \w     87.00 112.00   1.00  220.00    --  111.00  45.00 -60.00   25
  5  \w     87.00 119.00   1.00  220.00    --  111.00  45.00-150.00   32
  6  \w    112.00 158.00   1.00  220.00    --  111.00  61.00  60.00   46
  7  \w     84.00 109.00   1.00  220.00    --  111.00  61.00 -60.00   25
  8  \w     87.00 154.00   1.00  220.00    --  111.00  30.00   0.00   67
;
_diffrn_measurement_device 'four-circle diffractometer'
_diffrn_measurement_device_type 'SuperNova, Single source at offset, AtlasS2'
_diffrn_measurement_method '\w scans'
_diffrn_orient_matrix_type 'CrysAlisPro convention (1999,Acta A55,543-557)'
_diffrn_orient_matrix_UB_11 0.0119662000
_diffrn_orient_matrix_UB_12 0.0598649000
_diffrn_orient_matrix_UB_13 -0.0284976000
_diffrn_orient_matrix_UB_21 0.0528784000
_diffrn_orient_matrix_UB_22 0.0181400000
_diffrn_orient_matrix_UB_23 0.0338783000
_diffrn_orient_matrix_UB_31 0.0471113000
_diffrn_orient_matrix_UB_32 -0.0353658000
_diffrn_orient_matrix_UB_33 -0.0307901000
_diffrn_radiation_monochromator mirror
_diffrn_radiation_probe x-ray
_diffrn_radiation_type CuK\a
_diffrn_radiation_wavelength 1.54184
_diffrn_reflns_av_R_equivalents 0.2232
_diffrn_reflns_av_unetI/netI 0.1635
_diffrn_reflns_Laue_measured_fraction_full 1.000
_diffrn_reflns_Laue_measured_fraction_max 1.000
_diffrn_reflns_limit_h_max 24
_diffrn_reflns_limit_h_min -24
_diffrn_reflns_limit_k_max 25
_diffrn_reflns_limit_k_min -23
_diffrn_reflns_limit_l_max 33
_diffrn_reflns_limit_l_min -27
_diffrn_reflns_number 24230
_diffrn_reflns_point_group_measured_fraction_full 1.000
_diffrn_reflns_point_group_measured_fraction_max 1.000
_diffrn_reflns_theta_full 65.077
_diffrn_reflns_theta_max 65.077
_diffrn_reflns_theta_min 2.913
_diffrn_source 'micro-focus sealed X-ray tube'
_diffrn_source_type 'SuperNova (Cu) X-ray Source'
_exptl_absorpt_coefficient_mu 22.400
_exptl_absorpt_correction_T_max 0.773
_exptl_absorpt_correction_T_min 0.164
_exptl_absorpt_correction_type gaussian
_exptl_absorpt_process_details
;
CrysAlisPro 1.171.38.41 (Rigaku Oxford Diffraction, 2015)
Numerical absorption correction based on gaussian integration over
			a multifaceted crystal model
Empirical absorption correction using spherical harmonics,
 implemented in SCALE3 ABSPACK scaling algorithm.
;
_exptl_crystal_colour black
_exptl_crystal_colour_primary black
_exptl_crystal_density_diffrn 2.048
_exptl_crystal_description needle
_exptl_crystal_F_000 7728
_exptl_crystal_size_max 0.276
_exptl_crystal_size_mid 0.032
_exptl_crystal_size_min 0.012
_refine_diff_density_max 1.178
_refine_diff_density_min -0.898
_refine_diff_density_rms 0.233
_refine_ls_extinction_method none
_refine_ls_goodness_of_fit_ref 0.980
_refine_ls_hydrogen_treatment constr
_refine_ls_matrix_type full
_refine_ls_number_parameters 445
_refine_ls_number_reflns 5612
_refine_ls_number_restraints 322
_refine_ls_restrained_S_all 0.962
_refine_ls_R_factor_all 0.1906
_refine_ls_R_factor_gt 0.0997
_refine_ls_shift/su_max 0.004
_refine_ls_shift/su_mean 0.000
_refine_ls_structure_factor_coef Fsqd
_refine_ls_weighting_details 'w=1/[\s^2^(Fo^2^)+(0.1003P)^2^] where P=(Fo^2^+2Fc^2^)/3'
_refine_ls_weighting_scheme calc
_refine_ls_wR_factor_gt 0.2400
_refine_ls_wR_factor_ref 0.3005
_reflns_Friedel_coverage 0.000
_reflns_number_gt 2438
_reflns_number_total 5612
_reflns_threshold_expression 'I > 2\s(I)'
_cod_data_source_file ja7b07279_si_002.cif
_cod_data_source_block cloth
_cod_original_cell_volume 13138(3)
_cod_original_sg_symbol_H-M 'P 4/n c c'
_cod_database_code 4131594
_shelx_shelxl_version_number 2016/6
_chemical_oxdiff_formula 'C64 H126 Co12 Mo6 N4 O19 P8 Se16'
_shelx_space_group_comment
;
The symmetry employed for this shelxl refinement is uniquely defined
by the following loop, which should always be used as a source of
symmetry information in preference to the above space-group names.
They are only intended as comments.
;
_reflns_odcompleteness_completeness 99.86
_reflns_odcompleteness_iscentric 1
_reflns_odcompleteness_theta 66.97
_olex2_refinement_description
;
1. Fixed Uiso
 At 1.2 times of:
  All C(H) groups, All C(H,H) groups
 At 1.5 times of:
  All C(H,H,H) groups
2. Restrained distances
 C33B-C34B_$2 = C33B-C35B_$2
 3.5 with sigma of 0.02
 C33B-C35B = C33B-C34B_$1
 2.46 with sigma of 0.02
 C34B-C35B_$1
 2.48 with sigma of 0.02
 C35B-C33B_$1
 1.42 with sigma of 0.02
3. Restrained planarity
 C33B, C34B, C35B, C33B_$1, C34B_$1, C35B_$1, N32B, N32B_$1
 with sigma of 0.2
4. Uiso/Uaniso restraints and constraints
All non-hydrogen atoms have similar U: within 1A with sigma of 0.01 and sigma
for terminal atoms of 0.02
: within 2A with sigma of 0.01 and sigma for terminal atoms of 0.01
5. Rigid body (RIGU) restrains
 Se1B, Se2B, Se3B, Se4B, Co1B, P11B, C12B, C13B, C14B, C15B, C16B, C17B, Co2B,
 P21B, C22B, C23B, C24B, C25B, C26B, C27B, Co3B, C31B, N32B, C33B, C34B, C35B
 with sigma for 1-2 distances of 0.004 and sigma for 1-3 distances of 0.004
6. Same fragment restrains
{Se1B, Se2B, Se3B, Se4B, Co1B, P11B, C12B, C13B, C14B, C15B, C16B, C17B, Co2B,
P21B, C22B, C23B, C24B, C25B, C26B, C27B, Co3B, C31B, N32B, C33B, C34B, C35B}
sigma for 1-2: 0.005, 1-3: 0.005
as
{Se1, Se2, Se3, Se4, Co1, P11, C12, C13, C14, C15, C16, C17, Co2, P21, C22,
C23, C24, C25, C26, C27, Co3, C31, N32, C33, C34, C35}
7. Others
 Sof(Se1B)=Sof(Se2B)=Sof(Se3B)=Sof(Se4B)=Sof(Co1B)=Sof(P11B)=Sof(C12B)=
 Sof(H12C)=Sof(H12D)=Sof(C13B)=Sof(H13D)=Sof(H13E)=Sof(H13F)=Sof(C14B)=
 Sof(H14C)=Sof(H14D)=Sof(C15B)=Sof(H15D)=Sof(H15E)=Sof(H15F)=Sof(C16B)=
 Sof(H16C)=Sof(H16D)=Sof(C17B)=Sof(H17D)=Sof(H17E)=Sof(H17F)=Sof(Co2B)=
 Sof(P21B)=Sof(C22B)=Sof(H22C)=Sof(H22D)=Sof(C23B)=Sof(H23D)=Sof(H23E)=
 Sof(H23F)=Sof(C24B)=Sof(H24C)=Sof(H24D)=Sof(C25B)=Sof(H25D)=Sof(H25E)=
 Sof(H25F)=Sof(C26B)=Sof(H26C)=Sof(H26D)=Sof(C27B)=Sof(H27D)=Sof(H27E)=
 Sof(H27F)=Sof(Co3B)=Sof(C31B)=Sof(N32B)=Sof(C33B)=Sof(C34B)=Sof(H34B)=
 Sof(C35B)=Sof(H35B)=1-FVAR(1)
 Sof(Se1)=Sof(Se2)=Sof(Se3)=Sof(Se4)=Sof(Co1)=Sof(P11)=Sof(C12)=Sof(H12A)=
 Sof(H12B)=Sof(C13)=Sof(H13A)=Sof(H13B)=Sof(H13C)=Sof(C14)=Sof(H14A)=Sof(H14B)=
 Sof(C15)=Sof(H15A)=Sof(H15B)=Sof(H15C)=Sof(C16)=Sof(H16A)=Sof(H16B)=Sof(C17)=
 Sof(H17A)=Sof(H17B)=Sof(H17C)=Sof(Co2)=Sof(P21)=Sof(C22)=Sof(H22A)=Sof(H22B)=
 Sof(C23)=Sof(H23A)=Sof(H23B)=Sof(H23C)=Sof(C24)=Sof(H24A)=Sof(H24B)=Sof(C25)=
 Sof(H25A)=Sof(H25B)=Sof(H25C)=Sof(C26)=Sof(H26A)=Sof(H26B)=Sof(C27)=Sof(H27A)=
 Sof(H27B)=Sof(H27C)=Sof(Co3)=Sof(C31)=Sof(N32)=Sof(C33)=Sof(C34)=Sof(H34)=
 Sof(C35)=Sof(H35)=FVAR(1)
8.a Secondary CH2 refined with riding coordinates:
 C12(H12A,H12B), C14(H14A,H14B), C16(H16A,H16B), C22(H22A,H22B), C24(H24A,
 H24B), C26(H26A,H26B), C12B(H12C,H12D), C14B(H14C,H14D), C16B(H16C,H16D),
 C22B(H22C,H22D), C24B(H24C,H24D), C26B(H26C,H26D)
8.b Me refined with riding coordinates:
 C13(H13A,H13B,H13C), C15(H15A,H15B,H15C), C17(H17A,H17B,H17C), C23(H23A,H23B,
 H23C), C25(H25A,H25B,H25C), C27(H27A,H27B,H27C), C13B(H13D,H13E,H13F),
 C15B(H15D,H15E,H15F), C17B(H17D,H17E,H17F), C23B(H23D,H23E,H23F), C25B(H25D,
 H25E,H25F), C27B(H27D,H27E,H27F)
8.c Aromatic/amide H refined with riding coordinates:
 C34(H34), C35(H35), C34B(H34B), C35B(H35B)
;
_olex2_submission_special_instructions 'No special instructions were received'
_oxdiff_exptl_absorpt_empirical_details
;
Empirical correction (ABSPACK) includes:
- Absorption correction using spherical harmonics
- Frame scaling
;
_oxdiff_exptl_absorpt_empirical_full_max 2.000
_oxdiff_exptl_absorpt_empirical_full_min 0.297

loop_
_space_group_symop_operation_xyz
'x, y, z'
'-x+1/2, -y+1/2, z'
'-y+1/2, x, z'
'y, -x+1/2, z'
'-x, y+1/2, -z+1/2'
'x+1/2, -y, -z+1/2'
'y+1/2, x+1/2, -z+1/2'
'-y, -x, -z+1/2'
'-x, -y, -z'
'x-1/2, y-1/2, -z'
'y-1/2, -x, -z'
'-y, x-1/2, -z'
'x, -y-1/2, z-1/2'
'-x-1/2, y, z-1/2'
'-y-1/2, -x-1/2, z-1/2'
'y, x, z-1/2'

loop_
_atom_site_label
_atom_site_type_symbol
_atom_site_fract_x
_atom_site_fract_y
_atom_site_fract_z
_atom_site_U_iso_or_equiv
_atom_site_adp_type
_atom_site_occupancy
_atom_site_site_symmetry_order
_atom_site_calc_flag
_atom_site_refinement_flags_posn
_atom_site_refinement_flags_adp
_atom_site_refinement_flags_occupancy
_atom_site_disorder_assembly
_atom_site_disorder_group
Se1 Se -0.04052(14) 0.01011(14) 0.40668(11) 0.0547(8) Uani 0.853(4) 1 d D U . A 1
Se2 Se 0.07561(18) -0.07844(15) 0.44442(14) 0.0577(9) Uani 0.853(4) 1 d D U . A 1
Se3 Se 0.12499(13) 0.03745(13) 0.50771(12) 0.0528(8) Uani 0.853(4) 1 d D U . A 1
Se4 Se 0.01082(14) 0.12356(12) 0.46921(12) 0.0517(8) Uani 0.853(4) 1 d D U . A 1
Co1 Co 0.0530(2) 0.02813(19) 0.44569(16) 0.0494(11) Uani 0.853(4) 1 d D U . A 1
P11 P 0.1104(3) 0.0535(3) 0.3867(3) 0.060(2) Uani 0.853(4) 1 d D U . A 1
C12 C 0.1005(14) -0.0009(11) 0.3358(9) 0.070(9) Uani 0.853(4) 1 d D U . A 1
H12A H 0.109356 -0.043016 0.346260 0.084 Uiso 0.853(4) 1 calc R . . A 1
H12B H 0.057292 0.000267 0.325851 0.084 Uiso 0.853(4) 1 calc R . . A 1
C13 C 0.1404(19) 0.0130(16) 0.2950(10) 0.098(13) Uani 0.853(4) 1 d D U . A 1
H13A H 0.132495 -0.016862 0.270665 0.147 Uiso 0.853(4) 1 calc R . . A 1
H13B H 0.131287 0.054133 0.283662 0.147 Uiso 0.853(4) 1 calc R . . A 1
H13C H 0.183443 0.010773 0.304107 0.147 Uiso 0.853(4) 1 calc R . . A 1
C14 C 0.0980(13) 0.1319(13) 0.3629(10) 0.074(9) Uani 0.853(4) 1 d D U . A 1
H14A H 0.101629 0.162204 0.387937 0.089 Uiso 0.853(4) 1 calc R . . A 1
H14B H 0.130257 0.140852 0.340014 0.089 Uiso 0.853(4) 1 calc R . . A 1
C15 C 0.0315(14) 0.1390(13) 0.3387(11) 0.079(10) Uani 0.853(4) 1 d D U . A 1
H15A H 0.026977 0.180562 0.326682 0.119 Uiso 0.853(4) 1 calc R . . A 1
H15B H 0.028002 0.109659 0.313396 0.119 Uiso 0.853(4) 1 calc R . . A 1
H15C H -0.000616 0.131004 0.361302 0.119 Uiso 0.853(4) 1 calc R . . A 1
C16 C 0.1916(12) 0.0586(13) 0.3970(10) 0.070(9) Uani 0.853(4) 1 d D U . A 1
H16A H 0.211788 0.075600 0.369381 0.084 Uiso 0.853(4) 1 calc R . . A 1
H16B H 0.199148 0.087056 0.422779 0.084 Uiso 0.853(4) 1 calc R . . A 1
C17 C 0.2214(13) -0.0063(13) 0.4088(10) 0.067(8) Uani 0.853(4) 1 d D U . A 1
H17A H 0.265291 -0.001285 0.414074 0.100 Uiso 0.853(4) 1 calc R . . A 1
H17B H 0.202197 -0.022946 0.436499 0.100 Uiso 0.853(4) 1 calc R . . A 1
H17C H 0.214834 -0.034400 0.383113 0.100 Uiso 0.853(4) 1 calc R . . A 1
Co2 Co 0.03023(19) 0.07159(19) 0.53913(17) 0.0488(11) Uani 0.853(4) 1 d D U . A 1
P21 P 0.0606(3) 0.1517(3) 0.5788(3) 0.062(2) Uani 0.853(4) 1 d D U . A 1
C22 C 0.0788(14) 0.1299(19) 0.6411(10) 0.098(14) Uani 0.853(4) 1 d D U . A 1
H22A H 0.102835 0.091600 0.641517 0.117 Uiso 0.853(4) 1 calc R . . A 1
H22B H 0.103914 0.162405 0.655335 0.117 Uiso 0.853(4) 1 calc R . . A 1
C23 C 0.0247(14) 0.1217(14) 0.6672(11) 0.084(11) Uani 0.853(4) 1 d D U . A 1
H23A H 0.035370 0.110638 0.698742 0.126 Uiso 0.853(4) 1 calc R . . A 1
H23B H 0.001142 0.159795 0.667287 0.126 Uiso 0.853(4) 1 calc R . . A 1
H23C H 0.000065 0.089068 0.653484 0.126 Uiso 0.853(4) 1 calc R . . A 1
C24 C 0.0045(12) 0.2147(13) 0.5827(10) 0.068(8) Uani 0.853(4) 1 d D U . A 1
H24A H -0.003781 0.229122 0.551131 0.082 Uiso 0.853(4) 1 calc R . . A 1
H24B H -0.034121 0.197252 0.594608 0.082 Uiso 0.853(4) 1 calc R . . A 1
C25 C 0.0199(15) 0.2713(15) 0.6122(10) 0.079(10) Uani 0.853(4) 1 d D U . A 1
H25A H -0.014096 0.300408 0.610865 0.118 Uiso 0.853(4) 1 calc R . . A 1
H25B H 0.026492 0.258719 0.644088 0.118 Uiso 0.853(4) 1 calc R . . A 1
H25C H 0.056991 0.290756 0.600383 0.118 Uiso 0.853(4) 1 calc R . . A 1
C26 C 0.1319(12) 0.1896(11) 0.5559(13) 0.085(12) Uani 0.853(4) 1 d D U . A 1
H26A H 0.141098 0.224632 0.576209 0.102 Uiso 0.853(4) 1 calc R . . A 1
H26B H 0.165844 0.160061 0.559503 0.102 Uiso 0.853(4) 1 calc R . . A 1
C27 C 0.1341(13) 0.2139(12) 0.5046(10) 0.075(10) Uani 0.853(4) 1 d D U . A 1
H27A H 0.174235 0.232070 0.498565 0.112 Uiso 0.853(4) 1 calc R . . A 1
H27B H 0.127209 0.179879 0.483432 0.112 Uiso 0.853(4) 1 calc R . . A 1
H27C H 0.102312 0.244846 0.500240 0.112 Uiso 0.853(4) 1 calc R . . A 1
Co3 Co 0.07507(19) -0.05700(19) 0.52440(17) 0.0502(11) Uani 0.853(4) 1 d D U . A 1
C31 C 0.1336(13) -0.1089(11) 0.5440(10) 0.063(6) Uani 0.853(4) 1 d D U . A 1
N32 N 0.1708(11) -0.1475(11) 0.5547(9) 0.069(6) Uani 0.853(4) 1 d D U . A 1
C33 C 0.2102(12) -0.1983(12) 0.5550(11) 0.071(6) Uani 0.853(4) 1 d D U . A 1
C34 C 0.2762(13) -0.1897(11) 0.5625(11) 0.073(6) Uani 0.853(4) 1 d D U . A 1
H34 H 0.292295 -0.150129 0.568152 0.087 Uiso 0.853(4) 1 calc R . . A 1
C35 C 0.3154(11) -0.2418(14) 0.5611(11) 0.078(7) Uani 0.853(4) 1 d D U . A 1
H35 H 0.358315 -0.236833 0.564293 0.093 Uiso 0.853(4) 1 calc R . . A 1
Se1B Se -0.0111(9) 0.0412(9) 0.4064(5) 0.082(4) Uani 0.147(4) 1 d D U . A 2
Se2B Se 0.0797(9) -0.0746(6) 0.4418(6) 0.064(4) Uani 0.147(4) 1 d D U . A 2
Se3B Se 0.1234(6) 0.0103(7) 0.5302(5) 0.074(4) Uani 0.147(4) 1 d D U . A 2
Se4B Se 0.0344(8) 0.1235(5) 0.4939(6) 0.076(4) Uani 0.147(4) 1 d D U . A 2
Co1B Co 0.0704(6) 0.0314(6) 0.4596(5) 0.065(4) Uani 0.147(4) 1 d D U . A 2
P11B P 0.1461(9) 0.0630(10) 0.4161(7) 0.085(8) Uani 0.147(4) 1 d D U . A 2
C12B C 0.130(2) 0.053(3) 0.3520(10) 0.086(10) Uiso 0.147(4) 1 d D U . A 2
H12C H 0.155443 0.019037 0.340200 0.103 Uiso 0.147(4) 1 calc R . . A 2
H12D H 0.086470 0.040230 0.348286 0.103 Uiso 0.147(4) 1 calc R . . A 2
C13B C 0.141(9) 0.109(4) 0.3230(18) 0.086(14) Uiso 0.147(4) 1 d D U . A 2
H13D H 0.131305 0.099385 0.290885 0.129 Uiso 0.147(4) 1 calc R . . A 2
H13E H 0.114645 0.142021 0.333684 0.129 Uiso 0.147(4) 1 calc R . . A 2
H13F H 0.183740 0.120790 0.325584 0.129 Uiso 0.147(4) 1 calc R . . A 2
C14B C 0.169(2) 0.1450(17) 0.4229(19) 0.086(10) Uiso 0.147(4) 1 d D U . A 2
H14C H 0.177242 0.162615 0.392281 0.103 Uiso 0.147(4) 1 calc R . . A 2
H14D H 0.134085 0.167956 0.436433 0.103 Uiso 0.147(4) 1 calc R . . A 2
C15B C 0.228(5) 0.153(4) 0.455(5) 0.087(14) Uiso 0.147(4) 1 d D U . A 2
H15D H 0.238579 0.196540 0.457962 0.130 Uiso 0.147(4) 1 calc R . . A 2
H15E H 0.219861 0.136465 0.485886 0.130 Uiso 0.147(4) 1 calc R . . A 2
H15F H 0.263000 0.131125 0.441751 0.130 Uiso 0.147(4) 1 calc R . . A 2
C16B C 0.2199(15) 0.029(3) 0.4262(19) 0.085(10) Uiso 0.147(4) 1 d D U . A 2
H16C H 0.238145 0.046634 0.454148 0.102 Uiso 0.147(4) 1 calc R . . A 2
H16D H 0.214520 -0.015706 0.431626 0.102 Uiso 0.147(4) 1 calc R . . A 2
C17B C 0.266(3) 0.038(8) 0.384(3) 0.084(14) Uiso 0.147(4) 1 d D U . A 2
H17D H 0.305065 0.018818 0.391040 0.125 Uiso 0.147(4) 1 calc R . . A 2
H17E H 0.248425 0.019642 0.356350 0.125 Uiso 0.147(4) 1 calc R . . A 2
H17F H 0.272045 0.081970 0.378867 0.125 Uiso 0.147(4) 1 calc R . . A 2
Co2B Co 0.0268(7) 0.0501(7) 0.5536(4) 0.063(4) Uani 0.147(4) 1 d D U . A 2
P21B P 0.0546(11) 0.1106(10) 0.6102(6) 0.080(8) Uani 0.147(4) 1 d D U . A 2
C22B C 0.083(3) 0.064(2) 0.6621(13) 0.080(9) Uiso 0.147(4) 1 d D U . A 2
H22C H 0.076268 0.088118 0.690493 0.096 Uiso 0.147(4) 1 calc R . . A 2
H22D H 0.058512 0.026096 0.664568 0.096 Uiso 0.147(4) 1 calc R . . A 2
C23B C 0.145(3) 0.049(7) 0.658(4) 0.078(14) Uiso 0.147(4) 1 d D U . A 2
H23D H 0.158494 0.025705 0.684713 0.116 Uiso 0.147(4) 1 calc R . . A 2
H23E H 0.151825 0.025001 0.630043 0.116 Uiso 0.147(4) 1 calc R . . A 2
H23F H 0.169561 0.086955 0.655939 0.116 Uiso 0.147(4) 1 calc R . . A 2
C24B C -0.006(2) 0.161(2) 0.6329(15) 0.079(9) Uiso 0.147(4) 1 d D U . A 2
H24C H -0.042876 0.135145 0.638140 0.095 Uiso 0.147(4) 1 calc R . . A 2
H24D H 0.007242 0.175746 0.663335 0.095 Uiso 0.147(4) 1 calc R . . A 2
C25B C -0.027(5) 0.217(4) 0.605(4) 0.075(10) Uiso 0.147(4) 1 d D U . A 2
H25D H -0.058884 0.238756 0.621075 0.113 Uiso 0.147(4) 1 calc R . . A 2
H25E H 0.008407 0.244237 0.600053 0.113 Uiso 0.147(4) 1 calc R . . A 2
H25F H -0.041976 0.203422 0.574724 0.113 Uiso 0.147(4) 1 calc R . . A 2
C26B C 0.119(2) 0.165(2) 0.5956(15) 0.081(10) Uiso 0.147(4) 1 d D U . A 2
H26C H 0.103257 0.193395 0.572067 0.097 Uiso 0.147(4) 1 calc R . . A 2
H26D H 0.127527 0.189209 0.623404 0.097 Uiso 0.147(4) 1 calc R . . A 2
C27B C 0.182(3) 0.139(5) 0.577(5) 0.080(14) Uiso 0.147(4) 1 d D U . A 2
H27D H 0.210169 0.173153 0.571614 0.120 Uiso 0.147(4) 1 calc R . . A 2
H27E H 0.200070 0.111974 0.600673 0.120 Uiso 0.147(4) 1 calc R . . A 2
H27F H 0.175652 0.116185 0.549022 0.120 Uiso 0.147(4) 1 calc R . . A 2
Co3B Co 0.0587(9) -0.0769(6) 0.5219(6) 0.064(4) Uani 0.147(4) 1 d D U . A 2
C31B C 0.1038(15) -0.1423(13) 0.5389(12) 0.065(5) Uiso 0.147(4) 1 d D U . A 2
N32B N 0.1407(19) -0.179(2) 0.5533(18) 0.070(6) Uiso 0.147(4) 1 d D U . A 2
C33B C 0.1943(16) -0.2138(17) 0.5598(9) 0.072(7) Uiso 0.147(4) 1 d D U . A 2
C34B C 0.254(2) -0.1833(8) 0.5601(8) 0.074(7) Uiso 0.147(4) 1 d D U . A 2
H34B H 0.256921 -0.140055 0.560512 0.089 Uiso 0.147(4) 1 calc R . . A 2
C35B C 0.3083(14) -0.2199(18) 0.5598(11) 0.076(7) Uiso 0.147(4) 1 d D U . A 2
H35B H 0.346997 -0.200278 0.559566 0.091 Uiso 0.147(4) 1 calc R . . A 2
Mo1 Mo 0.250000 0.250000 0.32547(17) 0.0685(12) Uani 1 4 d S TU P . .
Mo2 Mo 0.14293(9) 0.23594(10) 0.24409(8) 0.0646(6) Uani 1 1 d . U . . .
Mo3 Mo 0.250000 0.250000 0.16388(16) 0.0580(10) Uani 1 4 d S TU P . .
O1 O 0.250000 0.250000 0.2437(8) 0.040(6) Uani 1 4 d S TU P . .
O2 O 0.250000 0.250000 0.3863(14) 0.087(12) Uani 1 4 d S TU P . .
O3 O 0.250000 0.250000 0.1037(11) 0.070(10) Uani 1 4 d S TU P . .
O4 O 0.0631(7) 0.2318(9) 0.2447(6) 0.080(5) Uani 1 1 d . U . . .
O5 O 0.1543(8) 0.3285(8) 0.2463(6) 0.075(5) Uani 1 1 d . U . . .
O6 O 0.1610(7) 0.2432(8) 0.3098(6) 0.071(5) Uani 1 1 d . U . . .
O7 O 0.1634(7) 0.2412(8) 0.1774(6) 0.066(4) Uani 1 1 d . U . . .

loop_
_atom_site_aniso_label
_atom_site_aniso_U_11
_atom_site_aniso_U_22
_atom_site_aniso_U_33
_atom_site_aniso_U_23
_atom_site_aniso_U_13
_atom_site_aniso_U_12
Se1 0.0466(16) 0.0405(15) 0.0771(19) -0.0041(14) -0.0051(15) 0.0011(13)
Se2 0.0444(19) 0.0370(16) 0.092(2) 0.0003(17) 0.0063(18) -0.0041(15)
Se3 0.0362(13) 0.0340(14) 0.088(2) -0.0012(14) 0.0008(14) -0.0043(11)
Se4 0.0434(15) 0.0309(12) 0.081(2) 0.0043(14) 0.0008(15) -0.0029(12)
Co1 0.036(2) 0.038(2) 0.074(3) -0.002(2) -0.002(2) -0.0033(18)
P11 0.049(4) 0.041(4) 0.091(5) 0.002(4) 0.009(4) -0.011(3)
C12 0.10(2) 0.022(12) 0.09(2) -0.003(13) 0.036(19) -0.010(13)
C13 0.14(4) 0.07(2) 0.08(2) 0.005(19) 0.03(2) 0.02(2)
C14 0.08(2) 0.060(19) 0.08(2) 0.003(16) 0.040(18) 0.027(17)
C15 0.08(2) 0.042(16) 0.12(3) -0.018(17) 0.01(2) 0.031(15)
C16 0.056(18) 0.065(19) 0.09(2) 0.035(17) 0.002(16) -0.015(14)
C17 0.052(17) 0.07(2) 0.08(2) -0.008(17) 0.005(15) 0.008(15)
Co2 0.036(2) 0.025(2) 0.085(3) 0.002(2) 0.000(2) -0.0024(17)
P21 0.037(4) 0.040(4) 0.108(6) -0.014(4) -0.009(4) -0.002(3)
C22 0.06(2) 0.16(4) 0.08(2) 0.04(3) -0.015(18) 0.00(2)
C23 0.07(2) 0.061(19) 0.12(3) -0.02(2) -0.03(2) 0.044(17)
C24 0.053(13) 0.069(14) 0.083(15) -0.020(13) 0.011(12) -0.018(12)
C25 0.08(2) 0.08(2) 0.07(2) 0.013(18) -0.014(19) 0.013(19)
C26 0.034(14) 0.019(12) 0.20(4) -0.018(18) 0.01(2) 0.006(11)
C27 0.047(16) 0.030(13) 0.15(3) 0.010(17) 0.022(18) -0.009(12)
Co3 0.035(2) 0.027(2) 0.089(3) -0.003(2) -0.001(2) -0.0070(17)
C31 0.060(10) 0.061(9) 0.069(10) 0.004(9) 0.000(8) -0.005(9)
N32 0.066(9) 0.058(9) 0.083(10) -0.002(8) -0.010(8) -0.007(8)
C33 0.065(10) 0.062(10) 0.085(10) 0.002(9) 0.002(9) 0.008(9)
C34 0.068(8) 0.070(8) 0.081(8) 0.002(7) -0.001(7) 0.003(7)
C35 0.073(10) 0.068(10) 0.092(10) -0.004(9) 0.000(9) 0.000(9)
Se1B 0.066(8) 0.074(8) 0.105(8) 0.001(8) -0.009(7) -0.013(7)
Se2B 0.045(9) 0.051(7) 0.096(8) -0.003(7) 0.015(8) -0.006(7)
Se3B 0.061(7) 0.056(8) 0.105(8) 0.004(7) -0.005(7) -0.002(6)
Se4B 0.073(9) 0.056(7) 0.098(8) -0.002(7) -0.016(7) -0.002(7)
Co1B 0.055(9) 0.049(7) 0.091(8) -0.004(7) -0.004(7) -0.007(8)
P11B 0.082(9) 0.084(9) 0.088(9) 0.003(6) 0.002(6) -0.005(6)
Co2B 0.054(8) 0.038(9) 0.098(8) -0.003(7) 0.000(8) -0.010(8)
P21B 0.081(9) 0.078(9) 0.082(8) -0.002(6) -0.003(6) -0.002(6)
Co3B 0.060(7) 0.049(6) 0.083(7) -0.004(6) -0.004(7) -0.006(6)
Mo1 0.0577(16) 0.0577(16) 0.090(3) 0.000 0.000 0.000
Mo2 0.0396(9) 0.0590(12) 0.0952(16) 0.0115(12) 0.0008(11) -0.0018(8)
Mo3 0.0457(13) 0.0457(13) 0.083(3) 0.000 0.000 0.000
O1 0.041(9) 0.041(9) 0.039(14) 0.000 0.000 0.000
O2 0.083(17) 0.083(17) 0.10(3) 0.000 0.000 0.000
O3 0.075(15) 0.075(15) 0.06(2) 0.000 0.000 0.000
O4 0.040(8) 0.095(13) 0.104(14) 0.025(12) 0.016(10) -0.008(9)
O5 0.073(11) 0.051(9) 0.100(13) 0.005(10) 0.022(11) 0.005(8)
O6 0.039(9) 0.070(11) 0.105(13) 0.009(11) 0.002(9) 0.001(8)
O7 0.053(10) 0.065(11) 0.079(11) -0.005(9) -0.008(8) 0.003(9)

loop_
_atom_type_symbol
_atom_type_description
_atom_type_scat_dispersion_real
_atom_type_scat_dispersion_imag
_atom_type_scat_source
C C 0.0181 0.0091 'International Tables Vol C Tables 4.2.6.8 and 6.1.1.4'
H H 0.0000 0.0000 'International Tables Vol C Tables 4.2.6.8 and 6.1.1.4'
Co Co -2.3653 3.6143 'International Tables Vol C Tables 4.2.6.8 and 6.1.1.4'
Mo Mo -0.0483 2.7339 'International Tables Vol C Tables 4.2.6.8 and 6.1.1.4'
N N 0.0311 0.0180 'International Tables Vol C Tables 4.2.6.8 and 6.1.1.4'
O O 0.0492 0.0322 'International Tables Vol C Tables 4.2.6.8 and 6.1.1.4'
P P 0.2955 0.4335 'International Tables Vol C Tables 4.2.6.8 and 6.1.1.4'
Se Se -0.7943 1.1372 'International Tables Vol C Tables 4.2.6.8 and 6.1.1.4'

loop_
_exptl_crystal_face_index_h
_exptl_crystal_face_index_k
_exptl_crystal_face_index_l
_exptl_crystal_face_perp_dist
-1 -1 0 0.0044
1 1 0 0.0074
-1 1 0 0.0107
0 0 1 0.1490
0 0 -1 0.1270
1 -1 0 0.0217

loop_
_geom_angle_atom_site_label_1
_geom_angle_atom_site_label_2
_geom_angle_atom_site_label_3
_geom_angle
_geom_angle_site_symmetry_1
_geom_angle_site_symmetry_3
Co1 Se1 Co2 74.19(16) . 9_556
Co1 Se1 Co3 78.36(17) . 9_556
Co3 Se1 Co2 78.21(18) 9_556 9_556
Co2 Se2 Co1 74.46(17) 9_556 .
Co2 Se2 Co3 77.54(19) 9_556 .
Co3 Se2 Co1 77.92(18) . .
Co2 Se3 Co1 75.25(17) . .
Co2 Se3 Co3 78.19(16) . .
Co3 Se3 Co1 77.28(16) . .
Co1 Se4 Co3 78.02(17) . 9_556
Co2 Se4 Co1 75.96(17) . .
Co2 Se4 Co3 77.36(17) . 9_556
Se1 Co1 Se2 90.53(19) . .
Se1 Co1 Se3 159.7(2) . .
Se1 Co1 Se4 87.10(18) . .
Se1 Co1 Co2 53.26(15) . 9_556
Se1 Co1 Co2 110.65(19) . .
Se1 Co1 Co3 113.73(19) . .
Se1 Co1 Co3 50.89(14) . 9_556
Se2 Co1 Se3 87.62(18) . .
Se2 Co1 Se4 160.3(2) . .
Se2 Co1 Co2 52.54(15) . 9_556
Se2 Co1 Co2 111.6(2) . .
Se2 Co1 Co3 50.93(14) . .
Se2 Co1 Co3 113.85(19) . 9_556
Se3 Co1 Co2 52.07(14) . .
Se3 Co1 Co2 111.3(2) . 9_556
Se3 Co1 Co3 112.1(2) . 9_556
Se3 Co1 Co3 51.09(13) . .
Se4 Co1 Se3 87.90(19) . .
Se4 Co1 Co2 112.05(19) . 9_556
Se4 Co1 Co2 51.82(15) . .
Se4 Co1 Co3 112.8(2) . .
Se4 Co1 Co3 51.01(13) . 9_556
P11 Co1 Se1 99.2(3) . .
P11 Co1 Se2 96.7(3) . .
P11 Co1 Se3 101.0(3) . .
P11 Co1 Se4 103.0(3) . .
P11 Co1 Co2 137.9(3) . .
P11 Co1 Co2 132.3(3) . 9_556
P11 Co1 Co3 135.0(3) . 9_556
P11 Co1 Co3 131.5(3) . .
Co2 Co1 Co2 89.76(17) 9_556 .
Co2 Co1 Co3 60.81(15) 9_556 .
Co2 Co1 Co3 61.14(15) . .
Co2 Co1 Co3 60.18(15) . 9_556
Co2 Co1 Co3 61.58(14) 9_556 9_556
Co3 Co1 Co3 93.40(17) . 9_556
C12 P11 Co1 112.5(8) . .
C14 P11 Co1 116.1(9) . .
C14 P11 C12 105.4(13) . .
C16 P11 Co1 116.7(10) . .
C16 P11 C12 106.1(14) . .
C16 P11 C14 98.5(13) . .
P11 C12 H12A 108.6 . .
P11 C12 H12B 108.6 . .
H12A C12 H12B 107.5 . .
C13 C12 P11 115(2) . .
C13 C12 H12A 108.6 . .
C13 C12 H12B 108.6 . .
C12 C13 H13A 109.5 . .
C12 C13 H13B 109.5 . .
C12 C13 H13C 109.5 . .
H13A C13 H13B 109.5 . .
H13A C13 H13C 109.5 . .
H13B C13 H13C 109.5 . .
P11 C14 H14A 109.2 . .
P11 C14 H14B 109.2 . .
H14A C14 H14B 107.9 . .
C15 C14 P11 112(2) . .
C15 C14 H14A 109.2 . .
C15 C14 H14B 109.2 . .
C14 C15 H15A 109.5 . .
C14 C15 H15B 109.5 . .
C14 C15 H15C 109.5 . .
H15A C15 H15B 109.5 . .
H15A C15 H15C 109.5 . .
H15B C15 H15C 109.5 . .
P11 C16 H16A 109.1 . .
P11 C16 H16B 109.1 . .
H16A C16 H16B 107.9 . .
C17 C16 P11 112.4(18) . .
C17 C16 H16A 109.1 . .
C17 C16 H16B 109.1 . .
C16 C17 H17A 109.5 . .
C16 C17 H17B 109.5 . .
C16 C17 H17C 109.5 . .
H17A C17 H17B 109.5 . .
H17A C17 H17C 109.5 . .
H17B C17 H17C 109.5 . .
Se1 Co2 Co1 52.55(14) 9_556 9_556
Se1 Co2 Co1 110.75(18) 9_556 .
Se1 Co2 Co3 113.76(18) 9_556 9_556
Se1 Co2 Co3 50.63(14) 9_556 .
Se2 Co2 Se1 90.33(19) 9_556 9_556
Se2 Co2 Se3 161.2(2) 9_556 .
Se2 Co2 Se4 88.19(19) 9_556 .
Se2 Co2 Co1 112.0(2) 9_556 .
Se2 Co2 Co1 53.00(14) 9_556 9_556
Se2 Co2 Co3 51.33(14) 9_556 9_556
Se2 Co2 Co3 113.97(19) 9_556 .
Se3 Co2 Se1 86.41(17) . 9_556
Se3 Co2 Co1 111.81(18) . 9_556
Se3 Co2 Co1 52.68(14) . .
Se3 Co2 Co3 50.92(13) . .
Se3 Co2 Co3 113.7(2) . 9_556
Se4 Co2 Se1 160.2(2) . 9_556
Se4 Co2 Se3 88.65(19) . .
Se4 Co2 Co1 52.22(15) . .
Se4 Co2 Co1 112.5(2) . 9_556
Se4 Co2 Co3 112.6(2) . .
Se4 Co2 Co3 51.53(14) . 9_556
Co1 Co2 Co1 90.24(17) 9_556 .
Co1 Co2 Co3 61.26(14) 9_556 .
Co1 Co2 Co3 61.17(16) . 9_556
Co1 Co2 Co3 61.55(15) 9_556 9_556
Co1 Co2 Co3 60.54(14) . .
P21 Co2 Se1 102.7(3) . 9_556
P21 Co2 Se2 98.0(3) . 9_556
P21 Co2 Se3 100.9(3) . .
P21 Co2 Se4 97.0(3) . .
P21 Co2 Co1 135.6(3) . 9_556
P21 Co2 Co1 134.1(3) . .
P21 Co2 Co3 130.2(3) . 9_556
P21 Co2 Co3 136.1(3) . .
Co3 Co2 Co3 93.64(16) 9_556 .
C22 P21 Co2 111.1(13) . .
C24 P21 Co2 115.2(9) . .
C24 P21 C22 105.3(15) . .
C24 P21 C26 104.1(12) . .
C26 P21 Co2 114.4(10) . .
C26 P21 C22 105.7(14) . .
P21 C22 H22A 109.4 . .
P21 C22 H22B 109.4 . .
H22A C22 H22B 108.0 . .
C23 C22 P21 111(2) . .
C23 C22 H22A 109.4 . .
C23 C22 H22B 109.4 . .
C22 C23 H23A 109.5 . .
C22 C23 H23B 109.5 . .
C22 C23 H23C 109.5 . .
H23A C23 H23B 109.5 . .
H23A C23 H23C 109.5 . .
H23B C23 H23C 109.5 . .
P21 C24 H24A 107.5 . .
P21 C24 H24B 107.5 . .
H24A C24 H24B 107.0 . .
C25 C24 P21 119(2) . .
C25 C24 H24A 107.5 . .
C25 C24 H24B 107.5 . .
C24 C25 H25A 109.5 . .
C24 C25 H25B 109.5 . .
C24 C25 H25C 109.5 . .
H25A C25 H25B 109.5 . .
H25A C25 H25C 109.5 . .
H25B C25 H25C 109.5 . .
P21 C26 H26A 107.2 . .
P21 C26 H26B 107.2 . .
H26A C26 H26B 106.9 . .
C27 C26 P21 120(2) . .
C27 C26 H26A 107.2 . .
C27 C26 H26B 107.2 . .
C26 C27 H27A 109.5 . .
C26 C27 H27B 109.5 . .
C26 C27 H27C 109.5 . .
H27A C27 H27B 109.5 . .
H27A C27 H27C 109.5 . .
H27B C27 H27C 109.5 . .
Se1 Co3 Se2 156.1(2) 9_556 .
Se1 Co3 Se3 86.78(18) 9_556 .
Se1 Co3 Se4 86.97(18) 9_556 9_556
Se1 Co3 Co1 50.75(14) 9_556 9_556
Se1 Co3 Co1 109.07(18) 9_556 .
Se1 Co3 Co2 108.99(19) 9_556 9_556
Se1 Co3 Co2 51.16(14) 9_556 .
Se2 Co3 Se3 88.22(19) . .
Se2 Co3 Se4 87.7(2) . 9_556
Se2 Co3 Co1 51.15(14) . .
Se2 Co3 Co1 109.3(2) . 9_556
Se2 Co3 Co2 51.13(16) . 9_556
Se2 Co3 Co2 109.01(19) . .
Se3 Co3 Co1 107.70(17) . 9_556
Se3 Co3 Co1 51.63(14) . .
Se3 Co3 Co2 108.7(2) . 9_556
Se3 Co3 Co2 50.88(13) . .
Se4 Co3 Se3 154.8(2) 9_556 .
Se4 Co3 Co1 108.21(19) 9_556 .
Se4 Co3 Co1 50.97(13) 9_556 9_556
Se4 Co3 Co2 107.63(18) 9_556 .
Se4 Co3 Co2 51.10(14) 9_556 9_556
Co1 Co3 Co1 86.60(16) . 9_556
Co1 Co3 Co2 58.32(15) . .
Co1 Co3 Co2 57.16(13) 9_556 .
Co2 Co3 Co1 57.65(15) 9_556 .
Co2 Co3 Co1 58.65(15) 9_556 9_556
Co2 Co3 Co2 86.36(16) 9_556 .
C31 Co3 Se1 103.3(9) . 9_556
C31 Co3 Se2 100.5(9) . .
C31 Co3 Se3 106.5(8) . .
C31 Co3 Se4 98.6(8) . 9_556
C31 Co3 Co1 134.7(9) . 9_556
C31 Co3 Co1 138.5(9) . .
C31 Co3 Co2 132.8(8) . 9_556
C31 Co3 Co2 140.8(8) . .
N32 C31 Co3 174(2) . .
C31 N32 C33 164(3) . .
N32 C33 C34 120(2) . .
N32 C33 C35 119(3) . 2_545
C35 C33 C34 119(2) 2_545 .
C33 C34 H34 120.6 . .
C35 C34 C33 118.9(17) . .
C35 C34 H34 120.6 . .
C33 C35 H35 120.1 2_545 .
C34 C35 C33 120(2) . 2_545
C34 C35 H35 120.1 . .
Co2B Se1B Co1B 73.0(6) 9_556 .
Co3B Se2B Co1B 77.9(2) . .
Co2B Se3B Co1B 75.3(2) . .
Co2B Se3B Co3B 78.1(2) . .
Co3B Se3B Co1B 77.3(2) . .
Co2B Se4B Co1B 75.9(2) . .
Co3B Se4B Co1B 80.5(7) 9_556 .
Co3B Se4B Co2B 77.6(7) 9_556 .
Se1B Co1B Se2B 90.5(3) . .
Se1B Co1B Se3B 159.8(3) . .
Se1B Co1B Se4B 87.1(3) . .
Se1B Co1B Co2B 110.7(3) . .
Se1B Co1B Co3B 113.7(3) . .
Se2B Co1B Se3B 87.7(2) . .
Se2B Co1B Se4B 160.3(3) . .
Se2B Co1B Co2B 111.6(2) . .
Se2B Co1B Co3B 50.92(17) . .
Se3B Co1B Co2B 52.06(18) . .
Se3B Co1B Co3B 51.13(17) . .
Se4B Co1B Se3B 87.9(2) . .
Se4B Co1B Co2B 51.85(18) . .
Se4B Co1B Co3B 112.8(2) . .
P11B Co1B Se1B 99.3(3) . .
P11B Co1B Se2B 96.7(3) . .
P11B Co1B Se3B 101.0(4) . .
P11B Co1B Se4B 103.0(3) . .
P11B Co1B Co2B 137.8(4) . .
P11B Co1B Co3B 131.5(3) . .
Co2B Co1B Co2B 88.3(6) 9_556 .
Co2B Co1B Co3B 61.0(6) 9_556 .
Co2B Co1B Co3B 61.12(18) . .
C12B P11B Co1B 112.6(9) . .
C14B P11B Co1B 116.0(10) . .
C14B P11B C12B 105.4(13) . .
C16B P11B Co1B 116.7(10) . .
C16B P11B C12B 106.1(15) . .
C16B P11B C14B 98.5(13) . .
P11B C12B H12C 108.5 . .
P11B C12B H12D 108.6 . .
H12C C12B H12D 107.5 . .
C13B C12B P11B 115(2) . .
C13B C12B H12C 108.6 . .
C13B C12B H12D 108.6 . .
C12B C13B H13D 109.5 . .
C12B C13B H13E 109.5 . .
C12B C13B H13F 109.5 . .
H13D C13B H13E 109.5 . .
H13D C13B H13F 109.5 . .
H13E C13B H13F 109.5 . .
P11B C14B H14C 109.2 . .
P11B C14B H14D 109.2 . .
H14C C14B H14D 107.9 . .
C15B C14B P11B 112(2) . .
C15B C14B H14C 109.2 . .
C15B C14B H14D 109.2 . .
C14B C15B H15D 109.5 . .
C14B C15B H15E 109.5 . .
C14B C15B H15F 109.5 . .
H15D C15B H15E 109.5 . .
H15D C15B H15F 109.5 . .
H15E C15B H15F 109.5 . .
P11B C16B H16C 109.1 . .
P11B C16B H16D 109.1 . .
H16C C16B H16D 107.8 . .
C17B C16B P11B 112.4(19) . .
C17B C16B H16C 109.1 . .
C17B C16B H16D 109.1 . .
C16B C17B H17D 109.5 . .
C16B C17B H17E 109.5 . .
C16B C17B H17F 109.5 . .
H17D C17B H17E 109.5 . .
H17D C17B H17F 109.5 . .
H17E C17B H17F 109.5 . .
Se1B Co2B Se3B 87.7(7) 9_556 .
Se1B Co2B Se4B 162.6(7) 9_556 .
Se1B Co2B Co1B 113.2(7) 9_556 .
Se1B Co2B Co3B 53.0(7) 9_556 .
Se2B Co2B Co1B 113.7(7) 9_556 .
Se2B Co2B Co3B 116.7(6) 9_556 .
Se3B Co2B Co1B 52.66(17) . .
Se3B Co2B Co3B 50.98(17) . .
Se4B Co2B Se3B 88.6(3) . .
Se4B Co2B Co1B 52.21(17) . .
Se4B Co2B Co3B 112.6(2) . .
Co1B Co2B Co1B 91.7(6) 9_556 .
Co1B Co2B Co3B 63.0(6) 9_556 .
Co1B Co2B Co3B 60.55(16) . .
P21B Co2B Se3B 100.8(4) . .
P21B Co2B Se4B 97.0(4) . .
P21B Co2B Co1B 134.0(4) . .
P21B Co2B Co3B 136.1(4) . .
Co3B Co2B Co3B 95.9(5) 9_556 .
C22B P21B Co2B 111.1(13) . .
C24B P21B Co2B 115.2(9) . .
C24B P21B C22B 105.3(15) . .
C24B P21B C26B 104.2(12) . .
C26B P21B Co2B 114.4(11) . .
C26B P21B C22B 105.7(15) . .
P21B C22B H22C 109.4 . .
P21B C22B H22D 109.4 . .
H22C C22B H22D 108.0 . .
C23B C22B P21B 111(2) . .
C23B C22B H22C 109.4 . .
C23B C22B H22D 109.4 . .
C22B C23B H23D 109.5 . .
C22B C23B H23E 109.5 . .
C22B C23B H23F 109.5 . .
H23D C23B H23E 109.5 . .
H23D C23B H23F 109.5 . .
H23E C23B H23F 109.5 . .
P21B C24B H24C 107.5 . .
P21B C24B H24D 107.5 . .
H24C C24B H24D 107.0 . .
C25B C24B P21B 119(2) . .
C25B C24B H24C 107.5 . .
C25B C24B H24D 107.5 . .
C24B C25B H25D 109.5 . .
C24B C25B H25E 109.5 . .
C24B C25B H25F 109.5 . .
H25D C25B H25E 109.5 . .
H25D C25B H25F 109.5 . .
H25E C25B H25F 109.5 . .
P21B C26B H26C 107.3 . .
P21B C26B H26D 107.3 . .
H26C C26B H26D 106.9 . .
C27B C26B P21B 120(2) . .
C27B C26B H26C 107.3 . .
C27B C26B H26D 107.3 . .
C26B C27B H27D 109.5 . .
C26B C27B H27E 109.5 . .
C26B C27B H27F 109.5 . .
H27D C27B H27E 109.5 . .
H27D C27B H27F 109.5 . .
H27E C27B H27F 109.5 . .
Se1B Co3B Co1B 107.4(6) 9_556 .
Se1B Co3B Co2B 49.3(6) 9_556 .
Se2B Co3B Se3B 88.2(3) . .
Se2B Co3B Co1B 51.15(16) . .
Se2B Co3B Co2B 109.0(2) . .
Se3B Co3B Co1B 51.60(17) . .
Se3B Co3B Co2B 50.87(17) . .
Se4B Co3B Se2B 89.1(7) 9_556 .
Se4B Co3B Se3B 152.9(6) 9_556 .
Se4B Co3B Co1B 107.6(6) 9_556 .
Se4B Co3B Co2B 105.2(7) 9_556 .
Co1B Co3B Co2B 58.33(17) . .
Co2B Co3B Co1B 56.3(5) 9_556 .
Co2B Co3B Co2B 84.1(5) 9_556 .
C31B Co3B Se2B 100.4(10) . .
C31B Co3B Se3B 106.3(8) . .
C31B Co3B Co1B 138.2(10) . .
C31B Co3B Co2B 140.6(9) . .
N32B C31B Co3B 169(3) . .
C31B N32B C33B 163(3) . .
N32B C33B C34B 120(2) . .
C35B C33B C34B 119(2) 2_545 .
C33B C34B H34B 120.5 . .
C35B C34B C33B 119.0(17) . .
C35B C34B H34B 120.5 . .
C33B C35B H35B 119.1 2_545 .
C34B C35B H35B 119.1 . .
O2 Mo1 O1 180.0 . .
O2 Mo1 O6 103.1(5) . 2
O2 Mo1 O6 103.1(5) . 3
O2 Mo1 O6 103.1(5) . .
O2 Mo1 O6 103.1(5) . 4
O6 Mo1 O1 76.9(5) . .
O6 Mo1 O1 76.9(5) 4 .
O6 Mo1 O1 76.9(5) 2 .
O6 Mo1 O1 76.9(5) 3 .
O6 Mo1 O6 87.0(2) 2 4
O6 Mo1 O6 153.8(11) . 2
O6 Mo1 O6 153.8(11) 3 4
O6 Mo1 O6 87.0(2) 3 2
O6 Mo1 O6 87.0(2) . 3
O6 Mo1 O6 87.0(2) . 4
O4 Mo2 O1 175.5(7) . .
O4 Mo2 O5 106.3(9) . 3
O4 Mo2 O5 99.9(8) . .
O4 Mo2 O6 101.2(8) . .
O4 Mo2 O7 103.8(8) . .
O5 Mo2 O1 75.6(5) . .
O5 Mo2 O1 78.2(5) 3 .
O5 Mo2 O5 153.5(9) 3 .
O5 Mo2 O6 88.7(8) 3 .
O5 Mo2 O7 90.8(7) 3 .
O6 Mo2 O1 78.1(8) . .
O6 Mo2 O5 82.1(7) . .
O6 Mo2 O7 154.1(7) . .
O7 Mo2 O1 76.4(8) . .
O7 Mo2 O5 86.9(7) . .
O3 Mo3 O1 180.0 . .
O3 Mo3 O7 101.7(5) . .
O3 Mo3 O7 101.7(5) . 2
O3 Mo3 O7 101.7(5) . 4
O3 Mo3 O7 101.7(5) . 3
O7 Mo3 O1 78.3(5) 2 .
O7 Mo3 O1 78.3(5) . .
O7 Mo3 O1 78.3(5) 3 .
O7 Mo3 O1 78.3(5) 4 .
O7 Mo3 O7 87.7(2) 3 .
O7 Mo3 O7 87.7(2) 2 3
O7 Mo3 O7 87.7(2) 4 .
O7 Mo3 O7 156.7(10) 4 3
O7 Mo3 O7 87.7(2) 2 4
O7 Mo3 O7 156.7(10) 2 .
Mo2 O1 Mo1 89.7(6) 4 .
Mo2 O1 Mo1 89.7(6) 3 .
Mo2 O1 Mo1 89.7(6) 2 .
Mo2 O1 Mo1 89.7(6) . .
Mo2 O1 Mo2 89.999(8) 4 .
Mo2 O1 Mo2 179.4(12) 2 .
Mo2 O1 Mo2 179.4(12) 4 3
Mo2 O1 Mo2 89.998(8) 3 .
Mo2 O1 Mo2 89.999(8) 2 3
Mo2 O1 Mo2 89.999(8) 2 4
Mo3 O1 Mo1 180.0 . .
Mo3 O1 Mo2 90.3(6) . .
Mo3 O1 Mo2 90.3(6) . 2
Mo3 O1 Mo2 90.3(6) . 4
Mo3 O1 Mo2 90.3(6) . 3
Mo2 O5 Mo2 116.2(9) 4 .
Mo2 O6 Mo1 115.0(8) . .
Mo3 O7 Mo2 114.9(8) . .

loop_
_geom_bond_atom_site_label_1
_geom_bond_atom_site_label_2
_geom_bond_distance
_geom_bond_site_symmetry_2
Se1 Co1 2.326(5) .
Se1 Co2 2.348(5) 9_556
Se1 Co3 2.331(6) 9_556
Se2 Co1 2.337(5) .
Se2 Co2 2.323(6) 9_556
Se2 Co3 2.330(5) .
Se3 Co1 2.358(6) .
Se3 Co2 2.339(5) .
Se3 Co3 2.341(5) .
Se4 Co1 2.337(5) .
Se4 Co2 2.324(6) .
Se4 Co3 2.338(5) 9_556
Co1 P11 2.155(9) .
Co1 Co2 2.820(6) 9_556
Co1 Co2 2.868(6) .
Co1 Co3 2.942(6) 9_556
Co1 Co3 2.934(6) .
P11 C12 1.88(3) .
P11 C14 1.83(3) .
P11 C16 1.77(3) .
C12 H12A 0.9700 .
C12 H12B 0.9700 .
C12 C13 1.48(4) .
C13 H13A 0.9600 .
C13 H13B 0.9600 .
C13 H13C 0.9600 .
C14 H14A 0.9700 .
C14 H14B 0.9700 .
C14 C15 1.59(4) .
C15 H15A 0.9600 .
C15 H15B 0.9600 .
C15 H15C 0.9600 .
C16 H16A 0.9700 .
C16 H16B 0.9700 .
C16 C17 1.57(4) .
C17 H17A 0.9600 .
C17 H17B 0.9600 .
C17 H17C 0.9600 .
Co2 P21 2.159(8) .
Co2 Co3 2.914(6) 9_556
Co2 Co3 2.951(6) .
P21 C22 1.88(3) .
P21 C24 1.81(3) .
P21 C26 1.85(3) .
C22 H22A 0.9700 .
C22 H22B 0.9700 .
C22 C23 1.39(4) .
C23 H23A 0.9600 .
C23 H23B 0.9600 .
C23 H23C 0.9600 .
C24 H24A 0.9700 .
C24 H24B 0.9700 .
C24 C25 1.51(4) .
C25 H25A 0.9600 .
C25 H25B 0.9600 .
C25 H25C 0.9600 .
C26 H26A 0.9700 .
C26 H26B 0.9700 .
C26 C27 1.55(4) .
C27 H27A 0.9600 .
C27 H27B 0.9600 .
C27 H27C 0.9600 .
Co3 C31 1.77(3) .
C31 N32 1.19(3) .
N32 C33 1.38(3) .
C33 C34 1.44(3) .
C33 C35 1.41(4) 2_545
C34 H34 0.9300 .
C34 C35 1.40(3) .
C35 H35 0.9300 .
Se1B Co1B 2.326(7) .
Se1B Co2B 2.29(2) 9_556
Se1B Co3B 2.41(3) 9_556
Se2B Co1B 2.337(6) .
Se2B Co2B 2.35(2) 9_556
Se2B Co3B 2.330(6) .
Se3B Co1B 2.358(7) .
Se3B Co2B 2.339(6) .
Se3B Co3B 2.343(7) .
Se4B Co1B 2.337(6) .
Se4B Co2B 2.325(7) .
Se4B Co3B 2.28(2) 9_556
Co1B P11B 2.155(9) .
Co1B Co2B 2.868(7) .
Co1B Co2B 2.75(2) 9_556
Co1B Co3B 2.98(2) 9_556
Co1B Co3B 2.935(7) .
P11B C12B 1.88(3) .
P11B C14B 1.83(3) .
P11B C16B 1.77(3) .
C12B H12C 0.9700 .
C12B H12D 0.9700 .
C12B C13B 1.48(4) .
C13B H13D 0.9600 .
C13B H13E 0.9600 .
C13B H13F 0.9600 .
C14B H14C 0.9700 .
C14B H14D 0.9700 .
C14B C15B 1.59(4) .
C15B H15D 0.9600 .
C15B H15E 0.9600 .
C15B H15F 0.9600 .
C16B H16C 0.9700 .
C16B H16D 0.9700 .
C16B C17B 1.57(4) .
C17B H17D 0.9600 .
C17B H17E 0.9600 .
C17B H17F 0.9600 .
Co2B P21B 2.159(9) .
Co2B Co3B 2.89(3) 9_556
Co2B Co3B 2.951(7) .
P21B C22B 1.88(3) .
P21B C24B 1.81(3) .
P21B C26B 1.85(3) .
C22B H22C 0.9700 .
C22B H22D 0.9700 .
C22B C23B 1.39(4) .
C23B H23D 0.9600 .
C23B H23E 0.9600 .
C23B H23F 0.9600 .
C24B H24C 0.9700 .
C24B H24D 0.9700 .
C24B C25B 1.51(4) .
C25B H25D 0.9600 .
C25B H25E 0.9600 .
C25B H25F 0.9600 .
C26B H26C 0.9700 .
C26B H26D 0.9700 .
C26B C27B 1.56(4) .
C27B H27D 0.9600 .
C27B H27E 0.9600 .
C27B H27F 0.9600 .
Co3B C31B 1.77(3) .
C31B N32B 1.19(3) .
N32B C33B 1.38(3) .
C33B C34B 1.44(3) .
C33B C35B 1.423(19) 2_545
C34B H34B 0.9300 .
C34B C35B 1.40(3) .
C35B H35B 0.9300 .
Mo1 O1 2.34(2) .
Mo1 O2 1.74(4) .
Mo1 O6 1.966(15) 2
Mo1 O6 1.966(15) 3
Mo1 O6 1.966(15) .
Mo1 O6 1.966(15) 4
Mo2 O1 2.3165(18) .
Mo2 O4 1.715(16) .
Mo2 O5 2.001(16) .
Mo2 O5 1.857(17) 3
Mo2 O6 1.923(17) .
Mo2 O7 1.959(16) .
Mo3 O1 2.28(2) .
Mo3 O3 1.72(3) .
Mo3 O7 1.905(16) 3
Mo3 O7 1.905(16) 2
Mo3 O7 1.905(16) .
Mo3 O7 1.905(16) 4

loop_
_geom_torsion_atom_site_label_1
_geom_torsion_atom_site_label_2
_geom_torsion_atom_site_label_3
_geom_torsion_atom_site_label_4
_geom_torsion
_geom_torsion_site_symmetry_1
_geom_torsion_site_symmetry_4
Co1 P11 C12 C13 -178(2) . .
Co1 P11 C14 C15 -68(2) . .
Co1 P11 C16 C17 66(2) . .
C12 P11 C14 C15 58(2) . .
C12 P11 C16 C17 -60(2) . .
C14 P11 C12 C13 55(3) . .
C14 P11 C16 C17 -169(2) . .
C16 P11 C12 C13 -49(3) . .
C16 P11 C14 C15 167(2) . .
Co2 P21 C22 C23 -76(3) . .
Co2 P21 C24 C25 176(2) . .
Co2 P21 C26 C27 57(2) . .
C22 P21 C24 C25 54(3) . .
C22 P21 C26 C27 180(2) . .
C24 P21 C22 C23 49(3) . .
C24 P21 C26 C27 -69(2) . .
C26 P21 C22 C23 159(3) . .
C26 P21 C24 C25 -58(3) . .
C31 N32 C33 C34 122(10) . .
C31 N32 C33 C35 -76(11) . 2_545
N32 C33 C34 C35 -178(3) . .
C33 C34 C35 C33 -3(4) . 2_545
C35 C33 C34 C35 20(4) 2_545 .
Se1B Co3B C31B N32B -75(19) 9_556 .
Se2B Co3B C31B N32B 105(19) . .
Se3B Co3B C31B N32B 14(19) . .
Se4B Co3B C31B N32B -164(19) 9_556 .
Co1B P11B C12B C13B 130(9) . .
Co1B P11B C14B C15B 100(6) . .
Co1B P11B C16B C17B 162(8) . .
Co1B Co3B C31B N32B 64(19) . .
Co1B Co3B C31B N32B -121(18) 9_556 .
C12B P11B C14B C15B -135(6) . .
C12B P11B C16B C17B 36(8) . .
C14B P11B C12B C13B 3(9) . .
C14B P11B C16B C17B -73(8) . .
C16B P11B C12B C13B -101(9) . .
C16B P11B C14B C15B -26(6) . .
Co2B P21B C22B C23B 86(8) . .
Co2B P21B C24B C25B -75(7) . .
Co2B P21B C26B C27B -57(8) . .
Co2B Co3B C31B N32B -33(19) . .
Co2B Co3B C31B N32B 150(18) 9_556 .
C22B P21B C24B C25B 163(7) . .
C22B P21B C26B C27B 66(8) . .
C24B P21B C22B C23B -149(8) . .
C24B P21B C26B C27B 176(8) . .
C26B P21B C22B C23B -39(8) . .
C26B P21B C24B C25B 52(8) . .
Co3B C31B N32B C33B -66(30) . .
C31B N32B C33B C34B 43(18) . .
C31B N32B C33B C35B -128(16) . 2_545
N32B C33B C34B C35B -171(3) . .
C33B C34B C35B C33B -1(2) . 2_545
C35B C33B C34B C35B 1(4) 2_545 .

loop_
_exptl_oxdiff_crystal_face_indexfrac_h
_exptl_oxdiff_crystal_face_indexfrac_k
_exptl_oxdiff_crystal_face_indexfrac_l
_exptl_oxdiff_crystal_face_x
_exptl_oxdiff_crystal_face_y
_exptl_oxdiff_crystal_face_z
-1.0023 -1.0032 0.0051 -0.0722 -0.0710 -0.0119
1.0023 1.0032 -0.0051 0.0722 0.0710 0.0119
-0.9975 1.0008 0.0122 0.0476 -0.0342 -0.0828
0.0049 0.0029 1.0010 -0.0283 0.0342 -0.0307
-0.0049 -0.0029 -1.0010 0.0283 -0.0342 0.0307
0.9975 -1.0008 -0.0122 -0.0476 0.0342 0.0828
